data_7107615
loop_
_publ_author_name
'Jun-ichiro Setsune'
'Kyohei Yamato'

_publ_section_title
;
 Highly reactive meso-like positions of dipyrihexaphyrin
;
_journal_name_full Chem.Commun.
_journal_page_first 4447
_journal_paper_doi 10.1039/c2cc30981e
_journal_volume 48
_journal_year 2012
_chemical_formula_moiety 'C45 H51 N7'
_chemical_formula_sum 'C47 H57 Cl2 N7 O'
_chemical_formula_weight 806.90
_chemical_name_common
;
8,9,13,14,22,23,27,28-octaethyl-11-cyano-29,30,31,32,33, 34-
hexaaza-heptacyclo(24,2,1,12,6,17,10,112,15,116,20,121,24)
tetratriaconta-1(28),2(34),3,5,7,9,12,14,16(31),17,19,21(30), 22,24,26-
pentadecaene
;
_chemical_name_systematic
;
8,9,13,14,22,23,27,28-octaethyl-11-cyano-29,30,31,32,33,
34-hexaaza-heptacyclo(24,2,1,12,6,17,10,112,15,116,20,121,24)
tetratriaconta-1(28),2(34),3,5,7,9,12,14,16(31),17,19,21(30),
22,24,26-pentadecaene
;
_space_group_IT_number 2
_symmetry_cell_setting triclinic
_symmetry_space_group_name_Hall '-P 1'
_symmetry_space_group_name_H-M 'P -1'
_atom_sites_solution_hydrogens geom
_atom_sites_solution_primary direct
_atom_sites_solution_secondary difmap
_audit_creation_method SHELXL-97
_cell_angle_alpha 71.589(4)
_cell_angle_beta 86.948(4)
_cell_angle_gamma 77.737(4)
_cell_formula_units_Z 2
_cell_length_a 11.025(3)
_cell_length_b 14.059(4)
_cell_length_c 15.430(4)
_cell_measurement_reflns_used 1874
_cell_measurement_temperature 296(2)
_cell_measurement_theta_max 2.189
_cell_measurement_theta_min 21.3805
_cell_volume 2217.2(10)
_computing_cell_refinement 'APEXII (Bruker AXS, 2006)'
_computing_data_collection 'APEXII (Bruker AXS, 2006)'
_computing_data_reduction 'SAINT (Bruker AXS, 2004)'
_computing_molecular_graphics 'Bruker XSHELL ver. 6.3.1'
_computing_publication_material 'Bruker XSHELL ver. 6.3.1'
_computing_structure_refinement 'SHELXL-97 (Sheldrick, 2008)'
_computing_structure_solution 'SHELXS-97 (Sheldrick, 2008)'
_diffrn_ambient_temperature 296(2)
_diffrn_detector_area_resol_mean 8.333
_diffrn_measured_fraction_theta_full 0.973
_diffrn_measured_fraction_theta_max 0.973
_diffrn_measurement_device_type 'Bruker APEXII CCD area detector'
_diffrn_measurement_method 'phi and omega scans'
_diffrn_radiation_monochromator 'Bruker Helios multilayer confocal mirror'
_diffrn_radiation_source 'Bruker TXS fine-focus rotating anode'
_diffrn_radiation_type MoK\a
_diffrn_radiation_wavelength 0.71073
_diffrn_reflns_av_R_equivalents 0.0363
_diffrn_reflns_av_sigmaI/netI 0.0909
_diffrn_reflns_limit_h_max 12
_diffrn_reflns_limit_h_min -13
_diffrn_reflns_limit_k_max 17
_diffrn_reflns_limit_k_min -13
_diffrn_reflns_limit_l_max 18
_diffrn_reflns_limit_l_min -17
_diffrn_reflns_number 11027
_diffrn_reflns_theta_full 25.45
_diffrn_reflns_theta_max 25.45
_diffrn_reflns_theta_min 1.56
_exptl_absorpt_coefficient_mu 0.190
_exptl_absorpt_correction_T_max 0.981
_exptl_absorpt_correction_T_min 0.955
_exptl_absorpt_correction_type empirical
_exptl_absorpt_process_details 'program SADABS ver. 2.03(Sheldrick)'
_exptl_crystal_colour red
_exptl_crystal_density_diffrn 1.209
_exptl_crystal_density_method 'not measured'
_exptl_crystal_description plate
_exptl_crystal_F_000 860
_exptl_crystal_size_max 0.4
_exptl_crystal_size_mid 0.2
_exptl_crystal_size_min 0.1
_refine_diff_density_max 0.228
_refine_diff_density_min -0.269
_refine_diff_density_rms 0.037
_refine_ls_extinction_method none
_refine_ls_goodness_of_fit_ref 0.856
_refine_ls_hydrogen_treatment mixed
_refine_ls_matrix_type full
_refine_ls_number_parameters 599
_refine_ls_number_reflns 7995
_refine_ls_number_restraints 0
_refine_ls_restrained_S_all 0.856
_refine_ls_R_factor_all 0.1280
_refine_ls_R_factor_gt 0.0604
_refine_ls_shift/su_max 0.000
_refine_ls_shift/su_mean 0.000
_refine_ls_structure_factor_coef Fsqd
_refine_ls_weighting_details 'calc w=1/[\s^2^(Fo^2^)+(0.1000P)^2^+0.5000P] where P=(Fo^2^+2Fc^2^)/3'
_refine_ls_weighting_scheme calc
_refine_ls_wR_factor_gt 0.1524
_refine_ls_wR_factor_ref 0.1950
_reflns_number_gt 4080
_reflns_number_total 7995
_reflns_threshold_expression >2sigma(I)
_cod_data_source_file c2cc30981e.txt
_cod_data_source_block 7a
_cod_original_cell_volume 2217.3(11)
_cod_original_sg_symbol_H-M P-1
_cod_database_code 7107615

loop_
_symmetry_equiv_pos_as_xyz
'x, y, z'
'-x, -y, -z'

loop_
_atom_site_label
_atom_site_type_symbol
_atom_site_fract_x
_atom_site_fract_y
_atom_site_fract_z
_atom_site_U_iso_or_equiv
_atom_site_adp_type
_atom_site_occupancy
_atom_site_symmetry_multiplicity
_atom_site_calc_flag
_atom_site_refinement_flags
_atom_site_disorder_assembly
_atom_site_disorder_group
C1 C 0.3924(3) 0.6903(2) 0.00715(18) 0.0400(7) Uani 1 1 d . . .
C2 C 0.4000(3) 0.6771(2) -0.07870(18) 0.0444(7) Uani 1 1 d . . .
C3 C 0.2827(3) 0.6616(2) -0.09803(19) 0.0441(7) Uani 1 1 d . . .
C4 C 0.2077(3) 0.6662(2) -0.02453(19) 0.0434(7) Uani 1 1 d . . .
C5 C 0.0715(3) 0.6654(2) -0.0146(2) 0.0480(8) Uani 1 1 d . . .
C6 C -0.0081(3) 0.7658(2) -0.0131(2) 0.0465(7) Uani 1 1 d . . .
C7 C -0.0763(3) 0.8426(2) -0.0830(2) 0.0512(8) Uani 1 1 d . . .
C8 C -0.1282(3) 0.9239(2) -0.0475(2) 0.0515(8) Uani 1 1 d . . .
C9 C -0.0895(3) 0.8940(2) 0.0428(2) 0.0468(7) Uani 1 1 d . . .
C10 C -0.1124(3) 0.9406(2) 0.1158(2) 0.0498(8) Uani 1 1 d . . .
C11 C -0.1902(4) 1.0353(3) 0.1054(3) 0.0685(10) Uani 1 1 d . . .
C12 C -0.2077(4) 1.0722(3) 0.1786(3) 0.0807(13) Uani 1 1 d . . .
C13 C -0.1496(4) 1.0162(3) 0.2603(3) 0.0718(11) Uani 1 1 d . . .
C14 C -0.0720(3) 0.9224(2) 0.2668(2) 0.0529(8) Uani 1 1 d . . .
C15 C -0.0047(3) 0.8601(2) 0.3523(2) 0.0523(8) Uani 1 1 d . . .
C16 C -0.0476(3) 0.8486(2) 0.4448(2) 0.0550(8) Uani 1 1 d . . .
C17 C 0.0464(3) 0.7825(2) 0.5008(2) 0.0553(8) Uani 1 1 d . . .
C18 C 0.1461(3) 0.7575(2) 0.4429(2) 0.0548(8) Uani 1 1 d . . .
C19 C 0.2641(3) 0.7038(3) 0.4716(2) 0.0583(9) Uani 1 1 d . . .
C20 C 0.3726(3) 0.6841(2) 0.4223(2) 0.0540(8) Uani 1 1 d . . .
C21 C 0.4943(3) 0.6405(2) 0.4585(2) 0.0570(9) Uani 1 1 d . . .
C22 C 0.5740(3) 0.6422(2) 0.3850(2) 0.0522(8) Uani 1 1 d . . .
C23 C 0.4985(3) 0.6851(2) 0.3049(2) 0.0474(8) Uani 1 1 d . . .
C24 C 0.5336(3) 0.7035(2) 0.2087(2) 0.0459(7) Uani 1 1 d . . .
C25 C 0.6451(3) 0.7319(3) 0.1781(2) 0.0569(9) Uani 1 1 d . . .
C26 C 0.6738(4) 0.7480(3) 0.0881(3) 0.0629(10) Uani 1 1 d . . .
C27 C 0.5934(3) 0.7351(3) 0.0308(2) 0.0575(9) Uani 1 1 d . . .
C28 C 0.4821(3) 0.7067(2) 0.06468(19) 0.0419(7) Uani 1 1 d . . .
C29 C 0.5091(3) 0.6774(2) -0.1422(2) 0.0533(8) Uani 1 1 d . . .
H29A H 0.5446 0.7362 -0.1465 0.064 Uiso 1 1 calc R . .
H29B H 0.4793 0.6855 -0.2027 0.064 Uiso 1 1 calc R . .
C30 C 0.6107(4) 0.5811(3) -0.1127(3) 0.0797(11) Uani 1 1 d . . .
H30A H 0.6458 0.5754 -0.0552 0.120 Uiso 1 1 calc R . .
H30B H 0.6743 0.5849 -0.1579 0.120 Uiso 1 1 calc R . .
H30C H 0.5760 0.5221 -0.1063 0.120 Uiso 1 1 calc R . .
C31 C 0.2467(3) 0.6456(2) -0.1841(2) 0.0581(9) Uani 1 1 d . . .
H31A H 0.1568 0.6601 -0.1889 0.070 Uiso 1 1 calc R . .
H31B H 0.2765 0.6946 -0.2359 0.070 Uiso 1 1 calc R . .
C32 C 0.2958(4) 0.5400(3) -0.1901(3) 0.0989(15) Uani 1 1 d . . .
H32A H 0.3847 0.5243 -0.1845 0.148 Uiso 1 1 calc R . .
H32B H 0.2721 0.5368 -0.2480 0.148 Uiso 1 1 calc R . .
H32C H 0.2621 0.4912 -0.1418 0.148 Uiso 1 1 calc R . .
C33 C -0.0902(3) 0.8390(3) -0.1783(2) 0.0644(9) Uani 1 1 d . . .
H33A H -0.1045 0.9084 -0.2201 0.077 Uiso 1 1 calc R . .
H33B H -0.0130 0.8017 -0.1951 0.077 Uiso 1 1 calc R . .
C34 C -0.1937(4) 0.7899(4) -0.1898(3) 0.0952(14) Uani 1 1 d . . .
H34A H -0.1788 0.7202 -0.1506 0.143 Uiso 1 1 calc R . .
H34B H -0.1979 0.7913 -0.2522 0.143 Uiso 1 1 calc R . .
H34C H -0.2709 0.8267 -0.1740 0.143 Uiso 1 1 calc R . .
C35 C -0.2141(3) 1.0223(2) -0.1004(2) 0.0676(10) Uani 1 1 d . . .
H35A H -0.2003 1.0341 -0.1652 0.081 Uiso 1 1 calc R . .
H35B H -0.1938 1.0789 -0.0849 0.081 Uiso 1 1 calc R . .
C36 C -0.3501(4) 1.0206(3) -0.0810(3) 0.0908(13) Uani 1 1 d . . .
H36A H -0.3713 0.9656 -0.0973 0.136 Uiso 1 1 calc R . .
H36B H -0.4003 1.0845 -0.1162 0.136 Uiso 1 1 calc R . .
H36C H -0.3649 1.0106 -0.0172 0.136 Uiso 1 1 calc R . .
C37 C -0.1719(3) 0.8954(3) 0.4750(3) 0.0723(10) Uani 1 1 d . . .
H37A H -0.1996 0.8441 0.5259 0.087 Uiso 1 1 calc R . .
H37B H -0.2315 0.9144 0.4253 0.087 Uiso 1 1 calc R . .
C38 C -0.1707(4) 0.9901(4) 0.5038(3) 0.1088(16) Uani 1 1 d . . .
H38A H -0.1159 0.9711 0.5556 0.163 Uiso 1 1 calc R . .
H38B H -0.2530 1.0175 0.5198 0.163 Uiso 1 1 calc R . .
H38C H -0.1422 1.0410 0.4541 0.163 Uiso 1 1 calc R . .
C39 C 0.0445(4) 0.7399(3) 0.6028(2) 0.0737(11) Uani 1 1 d . . .
H39A H -0.0104 0.7892 0.6266 0.088 Uiso 1 1 calc R . .
H39B H 0.1272 0.7300 0.6270 0.088 Uiso 1 1 calc R . .
C40 C 0.0020(5) 0.6396(3) 0.6354(3) 0.0994(15) Uani 1 1 d . . .
H40A H -0.0791 0.6485 0.6105 0.149 Uiso 1 1 calc R . .
H40B H -0.0012 0.6174 0.7009 0.149 Uiso 1 1 calc R . .
H40C H 0.0592 0.5891 0.6156 0.149 Uiso 1 1 calc R . .
C41 C 0.5294(4) 0.6026(3) 0.5584(2) 0.0767(11) Uani 1 1 d . . .
H41A H 0.4651 0.5697 0.5928 0.092 Uiso 1 1 calc R . .
H41B H 0.6059 0.5514 0.5676 0.092 Uiso 1 1 calc R . .
C42 C 0.5467(5) 0.6859(4) 0.5954(3) 0.1161(18) Uani 1 1 d . . .
H42A H 0.6088 0.7200 0.5609 0.174 Uiso 1 1 calc R . .
H42B H 0.5727 0.6564 0.6583 0.174 Uiso 1 1 calc R . .
H42C H 0.4696 0.7345 0.5907 0.174 Uiso 1 1 calc R . .
C43 C 0.7110(3) 0.5976(3) 0.3914(2) 0.0675(10) Uani 1 1 d . . .
H43A H 0.7363 0.5817 0.3355 0.081 Uiso 1 1 calc R . .
H43B H 0.7262 0.5337 0.4413 0.081 Uiso 1 1 calc R . .
C44 C 0.7920(4) 0.6668(4) 0.4064(3) 0.1006(15) Uani 1 1 d . . .
H44A H 0.8779 0.6344 0.4061 0.151 Uiso 1 1 calc R . .
H44B H 0.7729 0.6783 0.4642 0.151 Uiso 1 1 calc R . .
H44C H 0.7761 0.7311 0.3584 0.151 Uiso 1 1 calc R . .
C45 C 0.0468(3) 0.5780(3) 0.0630(2) 0.0564(9) Uani 1 1 d . . .
C46 C 0.1568(5) 0.5914(3) 0.2836(3) 0.1003(15) Uani 1 1 d . . .
H46A H 0.1811 0.5918 0.3423 0.151 Uiso 1 1 calc R . .
H46B H 0.2145 0.5397 0.2656 0.151 Uiso 1 1 calc R . .
H46C H 0.0751 0.5768 0.2871 0.151 Uiso 1 1 calc R . .
C47A C 0.4983(16) -0.0120(14) 0.6961(13) 0.215(9) Uani 0.578(7) 1 d P A 1
H47A H 0.5262 -0.0543 0.7574 0.258 Uiso 0.578(7) 1 calc PR A 1
H47B H 0.4139 0.0233 0.7014 0.258 Uiso 0.578(7) 1 calc PR A 1
Cl1A Cl 0.4908(5) -0.0840(3) 0.6437(3) 0.169(2) Uani 0.578(7) 1 d P A 1
Cl2A Cl 0.5772(11) 0.0707(5) 0.6663(5) 0.300(5) Uani 0.578(7) 1 d P A 1
C47B C 0.4927(16) 0.1061(10) 0.6169(15) 0.159(11) Uani 0.422(7) 1 d P A 2
H47C H 0.5645 0.1371 0.6121 0.191 Uiso 0.422(7) 1 calc PR A 2
H47D H 0.4263 0.1520 0.5761 0.191 Uiso 0.422(7) 1 calc PR A 2
Cl1B Cl 0.4438(6) 0.0550(6) 0.7330(5) 0.200(4) Uani 0.422(7) 1 d P A 2
Cl2B Cl 0.5316(13) -0.0301(17) 0.6067(13) 0.411(10) Uani 0.422(7) 1 d P A 2
H11 H -0.229(4) 1.070(3) 0.046(2) 0.085(12) Uiso 1 1 d . . .
H12 H -0.262(4) 1.136(3) 0.171(2) 0.087(12) Uiso 1 1 d . . .
H13 H -0.162(3) 1.041(3) 0.313(2) 0.082(12) Uiso 1 1 d . . .
H19 H 0.284(3) 0.676(2) 0.546(2) 0.053(8) Uiso 1 1 d . . .
H25 H 0.698(3) 0.745(2) 0.218(2) 0.058(9) Uiso 1 1 d . . .
H26 H 0.750(3) 0.765(2) 0.066(2) 0.064(10) Uiso 1 1 d . . .
H27 H 0.609(3) 0.748(2) -0.034(2) 0.072(10) Uiso 1 1 d . . .
H45 H 0.048(3) 0.650(2) -0.0669(19) 0.051(9) Uiso 1 1 d . . .
H1N H 0.250(3) 0.690(2) 0.094(2) 0.062(10) Uiso 1 1 d . . .
H2N H 0.025(3) 0.761(2) 0.119(2) 0.064(10) Uiso 1 1 d . . .
H5N H 0.318(5) 0.732(4) 0.288(3) 0.15(2) Uiso 1 1 d . . .
H1O H 0.120(7) 0.749(5) 0.260(4) 0.23(3) Uiso 1 1 d . . .
N1 N 0.2748(2) 0.68350(17) 0.03906(17) 0.0419(6) Uani 1 1 d . . .
N2 N -0.0152(2) 0.79716(18) 0.06232(18) 0.0462(6) Uani 1 1 d . . .
N3 N -0.0537(2) 0.88537(17) 0.19602(17) 0.0496(6) Uani 1 1 d . . .
N4 N 0.1092(3) 0.80539(19) 0.35132(17) 0.0541(7) Uani 1 1 d . . .
N5 N 0.3789(3) 0.7087(2) 0.32806(18) 0.0529(7) Uani 1 1 d . . .
N6 N 0.4522(2) 0.69204(16) 0.15298(15) 0.0425(6) Uani 1 1 d . . .
N7 N 0.0273(3) 0.5094(2) 0.1203(2) 0.0852(10) Uani 1 1 d . . .
O1 O 0.1562(2) 0.68660(19) 0.21957(15) 0.0717(7) Uani 1 1 d . . .

loop_
_atom_site_aniso_label
_atom_site_aniso_U_11
_atom_site_aniso_U_22
_atom_site_aniso_U_33
_atom_site_aniso_U_23
_atom_site_aniso_U_13
_atom_site_aniso_U_12
C1 0.0351(18) 0.0392(15) 0.0414(16) -0.0080(12) 0.0030(13) -0.0060(12)
C2 0.047(2) 0.0385(16) 0.0399(16) -0.0047(12) 0.0003(14) -0.0048(13)
C3 0.0434(19) 0.0412(16) 0.0438(17) -0.0113(13) -0.0030(15) -0.0030(13)
C4 0.0416(19) 0.0407(16) 0.0436(17) -0.0081(13) -0.0051(15) -0.0054(13)
C5 0.045(2) 0.0530(19) 0.0457(18) -0.0127(15) -0.0024(15) -0.0121(15)
C6 0.0347(18) 0.0518(18) 0.0490(18) -0.0091(15) -0.0007(14) -0.0100(14)
C7 0.0350(19) 0.059(2) 0.0508(19) -0.0046(15) -0.0006(15) -0.0096(15)
C8 0.0366(19) 0.0510(18) 0.0545(19) 0.0001(15) -0.0004(15) -0.0080(14)
C9 0.0364(18) 0.0414(17) 0.0549(19) -0.0045(14) 0.0016(15) -0.0081(13)
C10 0.0408(19) 0.0390(17) 0.062(2) -0.0031(15) 0.0003(16) -0.0103(14)
C11 0.069(3) 0.048(2) 0.077(3) -0.0084(19) -0.005(2) -0.0016(18)
C12 0.087(3) 0.046(2) 0.100(3) -0.022(2) -0.006(3) 0.006(2)
C13 0.082(3) 0.052(2) 0.080(3) -0.023(2) 0.000(2) -0.006(2)
C14 0.052(2) 0.0436(18) 0.062(2) -0.0160(15) 0.0021(17) -0.0093(15)
C15 0.052(2) 0.0514(19) 0.058(2) -0.0213(16) 0.0027(17) -0.0149(16)
C16 0.050(2) 0.059(2) 0.066(2) -0.0317(17) 0.0105(18) -0.0174(16)
C17 0.053(2) 0.066(2) 0.053(2) -0.0260(16) 0.0088(17) -0.0162(17)
C18 0.056(2) 0.063(2) 0.0458(19) -0.0194(16) 0.0070(17) -0.0103(17)
C19 0.060(2) 0.066(2) 0.046(2) -0.0159(16) 0.0026(18) -0.0113(18)
C20 0.056(2) 0.059(2) 0.0439(18) -0.0145(15) 0.0011(16) -0.0069(16)
C21 0.061(2) 0.059(2) 0.0490(19) -0.0161(15) -0.0083(17) -0.0062(16)
C22 0.051(2) 0.0556(19) 0.0516(19) -0.0215(15) -0.0068(17) -0.0053(15)
C23 0.044(2) 0.0529(18) 0.0504(19) -0.0230(14) -0.0021(15) -0.0102(14)
C24 0.0419(19) 0.0475(17) 0.0504(18) -0.0181(14) -0.0016(15) -0.0085(14)
C25 0.044(2) 0.073(2) 0.064(2) -0.0292(18) -0.0002(18) -0.0221(17)
C26 0.045(2) 0.084(3) 0.067(2) -0.0214(19) 0.0100(19) -0.0318(19)
C27 0.052(2) 0.073(2) 0.051(2) -0.0174(17) 0.0113(18) -0.0267(17)
C28 0.0399(18) 0.0387(16) 0.0432(17) -0.0081(12) 0.0046(14) -0.0076(13)
C29 0.054(2) 0.060(2) 0.0437(17) -0.0141(15) 0.0070(16) -0.0120(16)
C30 0.062(3) 0.074(2) 0.094(3) -0.025(2) 0.018(2) -0.001(2)
C31 0.059(2) 0.063(2) 0.0523(19) -0.0213(16) -0.0072(17) -0.0058(16)
C32 0.111(4) 0.088(3) 0.113(3) -0.064(3) -0.029(3) 0.004(3)
C33 0.051(2) 0.077(2) 0.053(2) -0.0064(17) -0.0002(17) -0.0080(18)
C34 0.086(3) 0.136(4) 0.078(3) -0.040(3) 0.002(2) -0.045(3)
C35 0.062(3) 0.058(2) 0.063(2) 0.0025(16) -0.0059(19) -0.0015(17)
C36 0.054(3) 0.073(3) 0.125(4) -0.014(2) -0.022(2) 0.010(2)
C37 0.052(2) 0.085(3) 0.089(3) -0.043(2) 0.014(2) -0.0139(19)
C38 0.089(4) 0.119(4) 0.150(4) -0.096(3) 0.021(3) -0.011(3)
C39 0.069(3) 0.104(3) 0.055(2) -0.035(2) 0.0132(19) -0.022(2)
C40 0.112(4) 0.115(4) 0.062(2) -0.003(2) 0.003(2) -0.040(3)
C41 0.081(3) 0.092(3) 0.055(2) -0.0229(19) -0.012(2) -0.010(2)
C42 0.155(5) 0.146(4) 0.075(3) -0.062(3) -0.003(3) -0.046(4)
C43 0.058(2) 0.075(2) 0.071(2) -0.0308(19) -0.0100(19) -0.0020(18)
C44 0.063(3) 0.141(4) 0.122(4) -0.070(3) -0.010(3) -0.024(3)
C45 0.054(2) 0.053(2) 0.065(2) -0.0191(17) -0.0013(18) -0.0137(16)
C46 0.135(5) 0.079(3) 0.086(3) -0.015(2) -0.012(3) -0.033(3)
C47A 0.195(16) 0.26(2) 0.248(18) -0.204(19) -0.044(13) 0.020(15)
Cl1A 0.210(5) 0.107(2) 0.202(4) -0.073(2) -0.044(4) -0.010(2)
Cl2A 0.527(15) 0.184(5) 0.237(6) -0.099(4) 0.104(7) -0.149(7)
C47B 0.129(12) 0.054(7) 0.28(3) -0.022(10) -0.134(17) -0.009(7)
Cl1B 0.178(6) 0.266(7) 0.214(6) -0.141(6) 0.019(4) -0.069(5)
Cl2B 0.314(13) 0.59(3) 0.48(2) -0.34(2) 0.187(13) -0.197(16)
N1 0.0374(16) 0.0495(15) 0.0392(14) -0.0149(12) 0.0022(12) -0.0089(11)
N2 0.0399(16) 0.0420(14) 0.0501(16) -0.0071(12) -0.0064(13) -0.0041(11)
N3 0.0460(17) 0.0432(14) 0.0564(16) -0.0115(12) 0.0029(13) -0.0088(12)
N4 0.0555(19) 0.0534(16) 0.0506(16) -0.0159(12) 0.0024(14) -0.0063(13)
N5 0.0437(18) 0.0671(18) 0.0473(17) -0.0191(13) 0.0010(14) -0.0086(13)
N6 0.0382(15) 0.0446(14) 0.0440(14) -0.0124(11) 0.0018(12) -0.0092(11)
N7 0.099(3) 0.073(2) 0.080(2) -0.0070(18) 0.002(2) -0.0352(19)
O1 0.089(2) 0.0674(15) 0.0527(14) -0.0131(12) -0.0012(13) -0.0111(13)

loop_
_atom_type_symbol
_atom_type_description
_atom_type_scat_dispersion_real
_atom_type_scat_dispersion_imag
_atom_type_scat_source
C C 0.0033 0.0016 'International Tables Vol C Tables 4.2.6.8 and 6.1.1.4'
H H 0.0000 0.0000 'International Tables Vol C Tables 4.2.6.8 and 6.1.1.4'
N N 0.0061 0.0033 'International Tables Vol C Tables 4.2.6.8 and 6.1.1.4'
O O 0.0106 0.0060 'International Tables Vol C Tables 4.2.6.8 and 6.1.1.4'
Cl Cl 0.1484 0.1585 'International Tables Vol C Tables 4.2.6.8 and 6.1.1.4'

loop_
_geom_angle_atom_site_label_1
_geom_angle_atom_site_label_2
_geom_angle_atom_site_label_3
_geom_angle
N1 C1 C2 108.0(2)
N1 C1 C28 119.1(2)
C2 C1 C28 132.9(3)
C1 C2 C3 106.9(3)
C1 C2 C29 128.9(3)
C3 C2 C29 124.2(3)
C4 C3 C2 107.5(3)
C4 C3 C31 126.6(3)
C2 C3 C31 125.9(3)
N1 C4 C3 108.4(3)
N1 C4 C5 122.5(3)
C3 C4 C5 128.8(3)
C45 C5 C6 112.5(3)
C45 C5 C4 112.1(3)
C6 C5 C4 114.0(3)
N2 C6 C7 108.8(3)
N2 C6 C5 121.9(3)
C7 C6 C5 129.2(3)
C6 C7 C8 106.8(3)
C6 C7 C33 125.5(3)
C8 C7 C33 127.7(3)
C9 C8 C7 107.6(3)
C9 C8 C35 127.8(3)
C7 C8 C35 124.5(3)
N2 C9 C8 107.4(3)
N2 C9 C10 118.1(3)
C8 C9 C10 134.4(3)
N3 C10 C11 121.0(3)
N3 C10 C9 115.8(3)
C11 C10 C9 123.2(3)
C12 C11 C10 119.0(4)
C13 C12 C11 120.3(4)
C12 C13 C14 118.4(4)
N3 C14 C13 122.1(3)
N3 C14 C15 117.1(3)
C13 C14 C15 120.7(3)
N4 C15 C16 111.5(3)
N4 C15 C14 121.0(3)
C16 C15 C14 127.6(3)
C17 C16 C15 106.0(3)
C17 C16 C37 126.0(3)
C15 C16 C37 127.9(3)
C16 C17 C18 106.8(3)
C16 C17 C39 126.9(3)
C18 C17 C39 126.2(3)
C19 C18 N4 124.4(3)
C19 C18 C17 125.8(3)
N4 C18 C17 109.5(3)
C18 C19 C20 131.3(3)
N5 C20 C19 125.2(3)
N5 C20 C21 107.8(3)
C19 C20 C21 126.9(3)
C22 C21 C20 107.5(3)
C22 C21 C41 127.1(3)
C20 C21 C41 125.4(3)
C21 C22 C23 106.5(3)
C21 C22 C43 125.9(3)
C23 C22 C43 127.3(3)
N5 C23 C22 109.5(3)
N5 C23 C24 120.8(3)
C22 C23 C24 129.7(3)
N6 C24 C25 122.4(3)
N6 C24 C23 116.6(3)
C25 C24 C23 121.0(3)
C26 C25 C24 118.9(3)
C27 C26 C25 119.6(3)
C26 C27 C28 119.5(3)
N6 C28 C27 121.4(3)
N6 C28 C1 116.4(3)
C27 C28 C1 122.3(3)
C2 C29 C30 114.1(3)
C32 C31 C3 114.5(3)
C34 C33 C7 114.1(3)
C8 C35 C36 112.9(3)
C16 C37 C38 113.9(3)
C17 C39 C40 112.9(3)
C42 C41 C21 113.6(3)
C22 C43 C44 114.8(3)
N7 C45 C5 177.6(4)
Cl1A C47A Cl2A 123.4(15)
Cl1B C47B Cl2B 89.8(9)
C4 N1 C1 109.3(2)
C6 N2 C9 109.4(3)
C14 N3 C10 119.2(3)
C15 N4 C18 106.1(3)
C23 N5 C20 108.7(3)
C24 N6 C28 118.3(3)

loop_
_geom_bond_atom_site_label_1
_geom_bond_atom_site_label_2
_geom_bond_distance
C1 N1 1.374(4)
C1 C2 1.390(4)
C1 C28 1.463(4)
C2 C3 1.419(4)
C2 C29 1.511(4)
C3 C4 1.377(4)
C3 C31 1.502(4)
C4 N1 1.369(4)
C4 C5 1.503(4)
C5 C45 1.482(4)
C5 C6 1.502(4)
C6 N2 1.362(4)
C6 C7 1.379(4)
C7 C8 1.422(4)
C7 C33 1.503(4)
C8 C9 1.384(4)
C8 C35 1.513(4)
C9 N2 1.382(4)
C9 C10 1.458(4)
C10 N3 1.349(4)
C10 C11 1.389(4)
C11 C12 1.373(5)
C12 C13 1.366(5)
C13 C14 1.387(5)
C14 N3 1.340(4)
C14 C15 1.468(4)
C15 N4 1.328(4)
C15 C16 1.450(4)
C16 C17 1.365(4)
C16 C37 1.507(4)
C17 C18 1.435(4)
C17 C39 1.497(4)
C18 C19 1.375(5)
C18 N4 1.400(4)
C19 C20 1.408(5)
C20 N5 1.385(4)
C20 C21 1.415(4)
C21 C22 1.393(4)
C21 C41 1.505(4)
C22 C23 1.417(4)
C22 C43 1.503(4)
C23 N5 1.348(4)
C23 C24 1.469(4)
C24 N6 1.343(3)
C24 C25 1.386(4)
C25 C26 1.366(5)
C26 C27 1.362(5)
C27 C28 1.395(4)
C28 N6 1.346(3)
C29 C30 1.522(4)
C31 C32 1.499(5)
C33 C34 1.498(5)
C35 C36 1.517(5)
C37 C38 1.535(5)
C39 C40 1.506(5)
C41 C42 1.504(5)
C43 C44 1.527(5)
C45 N7 1.134(4)
C46 O1 1.390(4)
C47A Cl1A 1.498(14)
C47A Cl2A 1.54(2)
C47B Cl1B 1.81(2)
C47B Cl2B 1.93(2)
